data_7015051
loop_
_publ_author_name
'Kellett, Andrew'
'O'Connor, Mark'
'McCann, Malachy'
'McNamara, Mary'
'Lynch, Patrick'
'Rosair, Georgina'
'McKee, Vickie'
'Creaven, Bernie'
'Walsh, Maureen'
'McClean, Siobhan'
'Foltyn, Agnieszka'
'O'Shea, Denis'
'Howe, Orla'
'Devereux, Michael'

_publ_section_title
;
 Bis-phenanthroline copper(II) phthalate complexes are potent in vitro
 antitumour agents with 'self-activating' metallo-nuclease and DNA
 binding properties.
;
_journal_issue 5
_journal_name_full 'Dalton transactions (Cambridge, England : 2003)'
_journal_page_first 1024
_journal_page_last 1027
_journal_paper_doi 10.1039/c0dt01607a
_journal_volume 40
_journal_year 2011
_chemical_formula_sum 'C68 H79 Cu2 N8 O23.5'
_chemical_formula_weight 1511.47
_chemical_name_systematic
;

?

;
_space_group_IT_number 2
_symmetry_cell_setting triclinic
_symmetry_space_group_name_Hall '-P 1'
_symmetry_space_group_name_H-M 'P -1'
_atom_sites_solution_hydrogens geom
_atom_sites_solution_primary direct
_atom_sites_solution_secondary difmap
_audit_creation_method SHELXL-97
_cell_angle_alpha 100.665(14)
_cell_angle_beta 108.868(15)
_cell_angle_gamma 107.973(12)
_cell_formula_units_Z 1
_cell_length_a 12.598(2)
_cell_length_b 12.866(2)
_cell_length_c 13.330(3)
_cell_measurement_reflns_used 35
_cell_measurement_temperature 153(2)
_cell_measurement_theta_max 12.47
_cell_measurement_theta_min 4.85
_cell_volume 1844.8(7)
_computing_cell_refinement 'Siemens XSCANS'
_computing_data_collection 'Siemens XSCANS'
_computing_data_reduction 'Siemens SHELXTL'
_computing_molecular_graphics 'Siemens SHELXTL'
_computing_publication_material 'Siemens SHELXTL'
_computing_structure_refinement 'SHELXL-97 (Sheldrick, 2008)'
_computing_structure_solution 'SHELXS-97 (Sheldrick, 2008)'
_diffrn_ambient_temperature 153(2)
_diffrn_measured_fraction_theta_full 0.974
_diffrn_measured_fraction_theta_max 0.974
_diffrn_measurement_method '\w scans'
_diffrn_radiation_monochromator graphite
_diffrn_radiation_source 'fine-focus sealed tube'
_diffrn_radiation_type MoK\a
_diffrn_radiation_wavelength 0.71073
_diffrn_reflns_av_R_equivalents 0.0168
_diffrn_reflns_av_sigmaI/netI 0.0458
_diffrn_reflns_limit_h_max 14
_diffrn_reflns_limit_h_min 0
_diffrn_reflns_limit_k_max 13
_diffrn_reflns_limit_k_min -14
_diffrn_reflns_limit_l_max 14
_diffrn_reflns_limit_l_min -14
_diffrn_reflns_number 6627
_diffrn_reflns_theta_full 25.00
_diffrn_reflns_theta_max 25.00
_diffrn_reflns_theta_min 2.48
_exptl_absorpt_coefficient_mu 0.657
_exptl_absorpt_correction_T_max 0.8910
_exptl_absorpt_correction_T_min 0.6387
_exptl_absorpt_correction_type psi-scan
_exptl_absorpt_process_details 'Siemens XSCANS'
_exptl_crystal_colour blue
_exptl_crystal_density_diffrn 1.361
_exptl_crystal_density_meas ?
_exptl_crystal_density_method 'not measured'
_exptl_crystal_description lozenge
_exptl_crystal_F_000 789
_exptl_crystal_size_max 0.75
_exptl_crystal_size_mid 0.40
_exptl_crystal_size_min 0.18
_refine_diff_density_max 1.204
_refine_diff_density_min -0.394
_refine_diff_density_rms 0.100
_refine_ls_extinction_method none
_refine_ls_goodness_of_fit_ref 1.081
_refine_ls_hydrogen_treatment mixed
_refine_ls_matrix_type full
_refine_ls_number_parameters 505
_refine_ls_number_reflns 6314
_refine_ls_number_restraints 49
_refine_ls_restrained_S_all 1.082
_refine_ls_R_factor_all 0.0814
_refine_ls_R_factor_gt 0.0592
_refine_ls_shift/su_max 0.000
_refine_ls_shift/su_mean 0.000
_refine_ls_structure_factor_coef Fsqd
_refine_ls_weighting_details 'calc w=1/[\s^2^(Fo^2^)+(0.0869P)^2^+3.9663P] where P=(Fo^2^+2Fc^2^)/3'
_refine_ls_weighting_scheme calc
_refine_ls_wR_factor_gt 0.1583
_refine_ls_wR_factor_ref 0.1713
_reflns_number_gt 4973
_reflns_number_total 6314
_reflns_threshold_expression >2sigma(I)
_cod_data_source_file C0DT01607A.TXT
_cod_data_source_block jgb88
_cod_depositor_comments
;
The following automatic conversions were performed:
'_symmetry_cell_setting' value 'Triclinic' changed to 'triclinic'
according to '/home/saulius/struct/CIF-dictionaries/cif_core.dic'
dictionary named 'cif_core.dic' version 2.4.1 from 2010-06-29.

Automatic conversion script
Id: cif_fix_enum 1555 2011-01-17 13:19:09Z saulius 

The following automatic conversions were performed:

'_exptl_absorpt_correction_type' tag value 'psi-scans' was replaced
with 'psi-scan' value.

Automatic conversion script
Id: cif_fix_values 1646 2011-03-28 12:23:43Z adriana 

The following automatic conversions were performed:

'_exptl_crystal_density_meas' value 'not measured' was changed to '?'
- the value is perceived as not measured.

Automatic conversion script
Id: cif_fix_values 3008 2015-01-20 13:52:24Z robertas 
;
_cod_original_cell_volume 1844.7(6)
_cod_original_sg_symbol_H-M P-1
_cod_original_formula_sum 'C68 H79 Cu2 N8 O23.50'
_cod_database_code 7015051

loop_
_symmetry_equiv_pos_as_xyz
'x, y, z'
'-x, -y, -z'

loop_
_atom_site_label
_atom_site_type_symbol
_atom_site_fract_x
_atom_site_fract_y
_atom_site_fract_z
_atom_site_U_iso_or_equiv
_atom_site_adp_type
_atom_site_occupancy
_atom_site_symmetry_multiplicity
_atom_site_calc_flag
_atom_site_refinement_flags
_atom_site_disorder_assembly
_atom_site_disorder_group
Cu Cu 0.53664(5) 0.79685(4) 0.25174(4) 0.01929(18) Uani 1 1 d . . .
N1A N 0.4468(3) 0.8712(3) 0.3174(3) 0.0215(8) Uani 1 1 d . . .
C1A C 0.3466(4) 0.8212(4) 0.3328(4) 0.0278(10) Uani 1 1 d . . .
H1A H 0.3140 0.7399 0.3166 0.033 Uiso 1 1 calc R . .
C2A C 0.2873(5) 0.8843(5) 0.3722(4) 0.0357(12) Uani 1 1 d . . .
H2A H 0.2159 0.8461 0.3826 0.043 Uiso 1 1 calc R . .
C3A C 0.3326(5) 1.0008(5) 0.3954(4) 0.0361(12) Uani 1 1 d . . .
H3A H 0.2931 1.0442 0.4226 0.043 Uiso 1 1 calc R . .
C4A C 0.4378(5) 1.0568(4) 0.3792(4) 0.0304(11) Uani 1 1 d . . .
C5A C 0.4935(6) 1.1785(5) 0.4008(5) 0.0446(14) Uani 1 1 d . . .
H5A H 0.4567 1.2261 0.4259 0.054 Uiso 1 1 calc R . .
C6A C 0.5963(6) 1.2275(4) 0.3866(4) 0.0430(14) Uani 1 1 d . . .
H6A H 0.6316 1.3087 0.4032 0.052 Uiso 1 1 calc R . .
C7A C 0.6530(5) 1.1578(4) 0.3465(4) 0.0337(12) Uani 1 1 d . . .
C8A C 0.7599(5) 1.2024(4) 0.3276(4) 0.0403(13) Uani 1 1 d . . .
H8A H 0.8009 1.2830 0.3443 0.048 Uiso 1 1 calc R . .
C9A C 0.8030(5) 1.1276(5) 0.2851(5) 0.0404(13) Uani 1 1 d . . .
H9A H 0.8738 1.1560 0.2706 0.048 Uiso 1 1 calc R . .
C10A C 0.7432(4) 1.0094(4) 0.2628(4) 0.0309(11) Uani 1 1 d . . .
H10A H 0.7751 0.9589 0.2337 0.037 Uiso 1 1 calc R . .
N2A N 0.6442(3) 0.9652(3) 0.2807(3) 0.0229(8) Uani 1 1 d . . .
C11A C 0.5994(4) 1.0384(4) 0.3222(3) 0.0245(10) Uani 1 1 d . . .
C12A C 0.4918(4) 0.9881(4) 0.3402(3) 0.0235(10) Uani 1 1 d . . .
N1B N 0.3994(3) 0.7316(3) 0.0795(3) 0.0242(8) Uani 1 1 d . . .
C1B C 0.2883(4) 0.7301(5) 0.0361(4) 0.0355(12) Uani 1 1 d . . .
H1B H 0.2591 0.7660 0.0839 0.043 Uiso 1 1 calc R . .
C2B C 0.2121(5) 0.6773(5) -0.0781(5) 0.0444(14) Uani 1 1 d . . .
H2B H 0.1326 0.6774 -0.1068 0.053 Uiso 1 1 calc R . .
C3B C 0.2528(5) 0.6263(5) -0.1468(4) 0.0417(13) Uani 1 1 d . . .
H3B H 0.2017 0.5904 -0.2242 0.050 Uiso 1 1 calc R . .
C4B C 0.3711(5) 0.6260(4) -0.1045(4) 0.0325(11) Uani 1 1 d . . .
C5B C 0.4215(5) 0.5727(5) -0.1700(4) 0.0409(13) Uani 1 1 d . . .
H5B H 0.3750 0.5364 -0.2481 0.049 Uiso 1 1 calc R . .
C6B C 0.5331(6) 0.5730(4) -0.1233(4) 0.0425(14) Uani 1 1 d . . .
H6B H 0.5642 0.5370 -0.1691 0.051 Uiso 1 1 calc R . .
C7B C 0.6064(5) 0.6262(4) -0.0061(4) 0.0308(11) Uani 1 1 d . . .
C8B C 0.7228(5) 0.6271(4) 0.0468(4) 0.0360(12) Uani 1 1 d . . .
H8B H 0.7575 0.5918 0.0044 0.043 Uiso 1 1 calc R . .
C9B C 0.7864(5) 0.6788(4) 0.1599(5) 0.0348(12) Uani 1 1 d . . .
H9B H 0.8655 0.6802 0.1965 0.042 Uiso 1 1 calc R . .
C10B C 0.7332(4) 0.7298(4) 0.2209(4) 0.0265(10) Uani 1 1 d . . .
H10B H 0.7777 0.7657 0.2993 0.032 Uiso 1 1 calc R . .
N2B N 0.6229(3) 0.7297(3) 0.1730(3) 0.0217(8) Uani 1 1 d . . .
C11B C 0.5591(4) 0.6796(4) 0.0608(4) 0.0234(10) Uani 1 1 d . . .
C12B C 0.4399(4) 0.6793(4) 0.0107(4) 0.0236(10) Uani 1 1 d . . .
O1 O 0.4777(3) 0.6593(2) 0.2985(2) 0.0230(7) Uani 1 1 d . . .
O2 O 0.6633(3) 0.7519(3) 0.4344(3) 0.0291(7) Uani 1 1 d . . .
C1 C 0.5604(4) 0.6697(4) 0.3894(3) 0.0198(9) Uani 1 1 d . . .
C2 C 0.5296(4) 0.5810(4) 0.4455(3) 0.0196(9) Uani 1 1 d . . .
C3 C 0.4107(4) 0.4986(4) 0.4056(4) 0.0254(10) Uani 1 1 d . . .
H3 H 0.3490 0.4972 0.3407 0.031 Uiso 1 1 calc R . .
C4 C 0.6181(4) 0.5805(4) 0.5410(4) 0.0254(10) Uani 1 1 d . . .
H4 H 0.6995 0.6359 0.5694 0.031 Uiso 1 1 calc R . .
O3 O 0.9565(3) 0.3577(3) -0.2945(3) 0.0365(8) Uani 1 1 d . . .
O4 O 0.8806(4) 0.4924(3) -0.2842(3) 0.0425(9) Uani 1 1 d . . .
C5 C 0.9312(4) 0.4371(4) -0.3239(4) 0.0274(10) Uani 1 1 d . . .
C6 C 0.9670(4) 0.4695(4) -0.4156(4) 0.0235(10) Uani 1 1 d . . .
C7 C 1.0575(4) 0.4426(4) -0.4390(4) 0.0248(10) Uani 1 1 d . . .
H7 H 1.0974 0.4032 -0.3971 0.030 Uiso 1 1 calc R . .
C8 C 0.9106(4) 0.5271(4) -0.4774(4) 0.0248(10) Uani 1 1 d . . .
H8 H 0.8491 0.5462 -0.4622 0.030 Uiso 1 1 calc R . .
O1W O 0.9027(3) 0.8064(3) -0.4357(3) 0.0394(9) Uani 1 1 d D . .
H1WA H 0.905(5) 0.776(5) -0.387(4) 0.059 Uiso 1 1 d D . .
H1WB H 0.833(3) 0.796(5) -0.475(4) 0.059 Uiso 1 1 d D . .
O3W O 0.9473(4) 1.3107(4) 0.8984(4) 0.0567(12) Uani 1 1 d D . .
H3WA H 0.953(7) 1.335(5) 0.847(4) 0.085 Uiso 1 1 d D . .
H3WB H 0.946(8) 1.244(3) 0.885(6) 0.085 Uiso 1 1 d D . .
O4W O 1.0337(4) 0.8312(3) 0.4303(4) 0.0508(10) Uani 1 1 d D . .
H4WA H 0.990(6) 0.820(5) 0.466(5) 0.076 Uiso 1 1 d D . .
H4WB H 1.020(6) 0.768(3) 0.388(5) 0.076 Uiso 1 1 d D . .
O5W O 1.0064(4) 1.0345(4) 0.7018(4) 0.0562(11) Uani 1 1 d D . .
H5WA H 1.004(7) 1.073(4) 0.657(4) 0.084 Uiso 1 1 d D . .
H5WB H 0.969(6) 0.965(2) 0.663(5) 0.084 Uiso 1 1 d D . .
O6W O 0.8653(5) 0.5121(5) -0.0816(4) 0.0832(17) Uani 1 1 d . . .
H6WA H 0.8701 0.5054 -0.1444 0.125 Uiso 1 1 d . . .
H6WB H 0.9229 0.5659 -0.0253 0.125 Uiso 1 1 d . . .
O7W O 0.9599(7) 1.1002(5) 0.8841(5) 0.095(2) Uani 1 1 d D . .
H7WB H 0.965(10) 1.050(7) 0.915(7) 0.143 Uiso 1 1 d D . .
H7WA H 0.973(11) 1.082(8) 0.826(6) 0.143 Uiso 1 1 d D . .
O20 O 0.9375(4) 0.7242(4) -0.2558(4) 0.0620(12) Uani 0.50 1 d PDU A -1
H20 H 0.9195 0.6520 -0.2645 0.093 Uiso 0.50 1 d P B -1
C20 C 0.9328(14) 0.7862(13) -0.1620(12) 0.068(4) Uani 0.50 1 d PDU A -1
H20A H 0.9750 0.8679 -0.1547 0.082 Uiso 0.50 1 calc PR A -1
H20B H 0.9876 0.7718 -0.0989 0.082 Uiso 0.50 1 calc PR A -1
C21 C 0.8300(13) 0.7831(12) -0.1353(15) 0.074(4) Uani 0.50 1 d PDU A -1
H21A H 0.8586 0.8413 -0.0630 0.111 Uiso 0.50 1 calc PR A -1
H21B H 0.7893 0.7066 -0.1311 0.111 Uiso 0.50 1 calc PR A -1
H21C H 0.7723 0.7992 -0.1934 0.111 Uiso 0.50 1 calc PR A -1
O30 O 0.579(2) 0.953(2) -0.039(2) 0.101(8) Uiso 0.25 1 d PDU C -1
C30 C 0.700(2) 0.976(2) -0.025(2) 0.057(6) Uiso 0.25 1 d PDU C -1
H30A H 0.7204 0.9100 -0.0124 0.068 Uiso 0.25 1 calc PR C -1
H30B H 0.7565 1.0447 0.0415 0.068 Uiso 0.25 1 calc PR C -1
C31 C 0.718(2) 0.997(2) -0.1215(18) 0.115(7) Uiso 0.25 1 d PDU C -1
H31A H 0.8045 1.0201 -0.1074 0.172 Uiso 0.25 1 calc PR C -1
H31B H 0.6921 1.0590 -0.1375 0.172 Uiso 0.25 1 calc PR C -1
H31C H 0.6691 0.9268 -0.1857 0.172 Uiso 0.25 1 calc PR C -1
O30' O 0.762(3) 0.853(3) -0.133(3) 0.141(11) Uiso 0.25 1 d PDU D -2
C30' C 0.713(4) 0.911(3) -0.068(3) 0.089(10) Uiso 0.25 1 d PDU D -2
H30C H 0.6286 0.8626 -0.0807 0.107 Uiso 0.25 1 calc PR D -2
H30D H 0.7662 0.9424 0.0129 0.107 Uiso 0.25 1 calc PR D -2
C31' C 0.718(2) 0.997(2) -0.1215(18) 0.115(7) Uiso 0.25 1 d PU D -2
H31D H 0.6842 1.0488 -0.0921 0.172 Uiso 0.25 1 calc PR D -2
H31E H 0.6700 0.9606 -0.2022 0.172 Uiso 0.25 1 calc PR D -2
H31F H 0.8030 1.0416 -0.1070 0.172 Uiso 0.25 1 calc PR D -2
O2W' O 0.8807(16) 0.8775(15) -0.0926(14) 0.054(4) Uiso 0.25 1 d P E -3
O2W O 0.9375(4) 0.7242(4) -0.2558(4) 0.0620(12) Uani 0.50 1 d P F -3
H2WA H 0.9195 0.6520 -0.2645 0.093 Uiso 0.50 1 d P G -3
H2WB H 0.9072 0.7673 -0.2296 0.093 Uiso 0.50 1 d P H -3

loop_
_atom_site_aniso_label
_atom_site_aniso_U_11
_atom_site_aniso_U_22
_atom_site_aniso_U_33
_atom_site_aniso_U_23
_atom_site_aniso_U_13
_atom_site_aniso_U_12
Cu 0.0199(3) 0.0189(3) 0.0206(3) 0.0056(2) 0.0095(2) 0.0088(2)
N1A 0.0204(19) 0.0240(19) 0.0172(18) 0.0039(15) 0.0049(15) 0.0097(16)
C1A 0.025(2) 0.029(3) 0.028(2) 0.006(2) 0.012(2) 0.009(2)
C2A 0.026(3) 0.051(3) 0.034(3) 0.011(2) 0.015(2) 0.017(2)
C3A 0.042(3) 0.049(3) 0.029(3) 0.007(2) 0.018(2) 0.032(3)
C4A 0.041(3) 0.032(3) 0.022(2) 0.006(2) 0.011(2) 0.023(2)
C5A 0.070(4) 0.035(3) 0.037(3) 0.008(2) 0.024(3) 0.031(3)
C6A 0.069(4) 0.022(3) 0.035(3) 0.006(2) 0.021(3) 0.017(3)
C7A 0.043(3) 0.024(2) 0.022(2) 0.0063(19) 0.006(2) 0.008(2)
C8A 0.045(3) 0.026(3) 0.035(3) 0.013(2) 0.007(3) 0.002(2)
C9A 0.026(3) 0.043(3) 0.045(3) 0.023(3) 0.011(2) 0.002(2)
C10A 0.025(3) 0.031(3) 0.035(3) 0.014(2) 0.011(2) 0.008(2)
N2A 0.0204(19) 0.0232(19) 0.0238(19) 0.0102(16) 0.0058(16) 0.0089(16)
C11A 0.028(2) 0.025(2) 0.016(2) 0.0072(18) 0.0049(19) 0.009(2)
C12A 0.026(2) 0.025(2) 0.017(2) 0.0042(18) 0.0043(18) 0.013(2)
N1B 0.023(2) 0.028(2) 0.0204(19) 0.0098(16) 0.0074(16) 0.0087(17)
C1B 0.027(3) 0.049(3) 0.031(3) 0.015(2) 0.008(2) 0.020(2)
C2B 0.026(3) 0.059(4) 0.038(3) 0.016(3) 0.001(2) 0.015(3)
C3B 0.039(3) 0.045(3) 0.022(3) 0.010(2) 0.000(2) 0.007(3)
C4B 0.039(3) 0.026(2) 0.024(2) 0.009(2) 0.010(2) 0.005(2)
C5B 0.053(4) 0.038(3) 0.021(2) 0.001(2) 0.014(2) 0.010(3)
C6B 0.065(4) 0.029(3) 0.032(3) 0.001(2) 0.030(3) 0.010(3)
C7B 0.041(3) 0.023(2) 0.034(3) 0.008(2) 0.024(2) 0.011(2)
C8B 0.043(3) 0.033(3) 0.046(3) 0.011(2) 0.032(3) 0.019(2)
C9B 0.033(3) 0.033(3) 0.050(3) 0.015(2) 0.024(3) 0.018(2)
C10B 0.024(2) 0.026(2) 0.036(3) 0.011(2) 0.015(2) 0.013(2)
N2B 0.0231(19) 0.0210(19) 0.0218(19) 0.0063(15) 0.0108(16) 0.0081(16)
C11B 0.027(2) 0.017(2) 0.025(2) 0.0064(18) 0.013(2) 0.0051(18)
C12B 0.026(2) 0.020(2) 0.021(2) 0.0075(18) 0.0087(19) 0.0046(19)
O1 0.0256(17) 0.0236(16) 0.0219(16) 0.0089(13) 0.0100(14) 0.0111(13)
O2 0.0282(18) 0.0246(17) 0.0291(17) 0.0097(14) 0.0096(15) 0.0052(15)
C1 0.023(2) 0.019(2) 0.021(2) 0.0060(17) 0.0115(19) 0.0111(19)
C2 0.022(2) 0.019(2) 0.019(2) 0.0033(17) 0.0099(18) 0.0099(18)
C3 0.022(2) 0.028(2) 0.026(2) 0.0106(19) 0.0070(19) 0.012(2)
C4 0.017(2) 0.024(2) 0.033(3) 0.0097(19) 0.0079(19) 0.0062(18)
O3 0.048(2) 0.040(2) 0.037(2) 0.0218(16) 0.0251(18) 0.0243(18)
O4 0.056(2) 0.060(2) 0.042(2) 0.0276(19) 0.0333(19) 0.040(2)
C5 0.025(2) 0.032(3) 0.025(2) 0.010(2) 0.009(2) 0.011(2)
C6 0.021(2) 0.023(2) 0.018(2) 0.0002(18) 0.0036(18) 0.0079(19)
C7 0.024(2) 0.024(2) 0.020(2) 0.0047(18) 0.0030(19) 0.0097(19)
C8 0.021(2) 0.028(2) 0.026(2) 0.0065(19) 0.0092(19) 0.0113(19)
O1W 0.0270(19) 0.042(2) 0.047(2) 0.0162(18) 0.0105(17) 0.0148(17)
O3W 0.057(3) 0.089(4) 0.049(3) 0.037(3) 0.033(2) 0.039(3)
O4W 0.061(3) 0.046(2) 0.060(3) 0.019(2) 0.037(2) 0.025(2)
O5W 0.056(3) 0.038(2) 0.068(3) 0.014(2) 0.017(2) 0.021(2)
O6W 0.114(5) 0.090(4) 0.062(3) 0.014(3) 0.063(3) 0.038(3)
O7W 0.144(6) 0.075(4) 0.071(4) 0.041(3) 0.047(4) 0.033(4)
O20 0.065(3) 0.055(3) 0.059(3) 0.018(2) 0.020(2) 0.020(2)
C20 0.080(9) 0.068(9) 0.060(8) 0.018(7) 0.030(8) 0.033(8)
C21 0.056(8) 0.040(7) 0.127(13) 0.016(8) 0.048(9) 0.014(6)
O2W 0.065(3) 0.055(3) 0.059(3) 0.018(2) 0.020(2) 0.020(2)

loop_
_atom_type_symbol
_atom_type_description
_atom_type_scat_dispersion_real
_atom_type_scat_dispersion_imag
_atom_type_scat_source
C C 0.0033 0.0016 'International Tables Vol C Tables 4.2.6.8 and 6.1.1.4'
H H 0.0000 0.0000 'International Tables Vol C Tables 4.2.6.8 and 6.1.1.4'
N N 0.0061 0.0033 'International Tables Vol C Tables 4.2.6.8 and 6.1.1.4'
O O 0.0106 0.0060 'International Tables Vol C Tables 4.2.6.8 and 6.1.1.4'
Cu Cu 0.3201 1.2651 'International Tables Vol C Tables 4.2.6.8 and 6.1.1.4'

loop_
_geom_angle_atom_site_label_1
_geom_angle_atom_site_label_2
_geom_angle_atom_site_label_3
_geom_angle
_geom_angle_site_symmetry_1
_geom_angle_site_symmetry_3
_geom_angle_publ_flag
N1A Cu O1 91.31(14) . . y
N1A Cu N2B 173.98(15) . . y
O1 Cu N2B 93.61(13) . . y
N1A Cu N2A 81.96(15) . . y
O1 Cu N2A 153.67(13) . . y
N2B Cu N2A 95.07(15) . . y
N1A Cu N1B 95.91(14) . . y
O1 Cu N1B 98.65(13) . . y
N2B Cu N1B 79.92(15) . . y
N2A Cu N1B 107.33(14) . . y
C1A N1A C12A 118.2(4) . . ?
C1A N1A Cu 128.4(3) . . ?
C12A N1A Cu 113.3(3) . . ?
N1A C1A C2A 122.2(4) . . ?
C3A C2A C1A 119.6(5) . . ?
C2A C3A C4A 120.0(4) . . ?
C12A C4A C3A 117.1(4) . . ?
C12A C4A C5A 118.1(5) . . ?
C3A C4A C5A 124.8(5) . . ?
C6A C5A C4A 122.1(5) . . ?
C5A C6A C7A 120.4(5) . . ?
C11A C7A C8A 117.1(5) . . ?
C11A C7A C6A 118.9(5) . . ?
C8A C7A C6A 123.9(5) . . ?
C9A C8A C7A 118.9(5) . . ?
C8A C9A C10A 120.1(5) . . ?
N2A C10A C9A 122.5(5) . . ?
C10A N2A C11A 118.1(4) . . ?
C10A N2A Cu 130.6(3) . . ?
C11A N2A Cu 111.3(3) . . ?
N2A C11A C7A 123.2(4) . . ?
N2A C11A C12A 116.9(4) . . ?
C7A C11A C12A 119.9(4) . . ?
N1A C12A C4A 123.1(4) . . ?
N1A C12A C11A 116.4(4) . . ?
C4A C12A C11A 120.5(4) . . ?
C1B N1B C12B 118.4(4) . . ?
C1B N1B Cu 131.9(3) . . ?
C12B N1B Cu 109.6(3) . . ?
N1B C1B C2B 122.3(5) . . ?
C3B C2B C1B 119.3(5) . . ?
C2B C3B C4B 120.5(5) . . ?
C12B C4B C3B 116.2(5) . . ?
C12B C4B C5B 119.2(5) . . ?
C3B C4B C5B 124.6(5) . . ?
C6B C5B C4B 121.3(5) . . ?
C5B C6B C7B 121.4(5) . . ?
C8B C7B C11B 117.9(4) . . ?
C8B C7B C6B 123.5(5) . . ?
C11B C7B C6B 118.6(5) . . ?
C9B C8B C7B 119.7(4) . . ?
C8B C9B C10B 119.1(5) . . ?
N2B C10B C9B 122.4(5) . . ?
C10B N2B C11B 119.2(4) . . ?
C10B N2B Cu 125.9(3) . . ?
C11B N2B Cu 114.9(3) . . ?
N2B C11B C7B 121.7(4) . . ?
N2B C11B C12B 118.5(4) . . ?
C7B C11B C12B 119.9(4) . . ?
N1B C12B C4B 123.3(4) . . ?
N1B C12B C11B 117.1(4) . . ?
C4B C12B C11B 119.7(4) . . ?
C1 O1 Cu 108.6(3) . . ?
O2 C1 O1 122.9(4) . . ?
O2 C1 C2 119.8(4) . . ?
O1 C1 C2 117.2(4) . . ?
C3 C2 C4 118.2(4) . . ?
C3 C2 C1 120.8(4) . . ?
C4 C2 C1 121.1(4) . . ?
C4 C3 C2 120.6(4) 2_666 . ?
C3 C4 C2 121.2(4) 2_666 . ?
O4 C5 O3 126.1(4) . . ?
O4 C5 C6 117.1(4) . . ?
O3 C5 C6 116.8(4) . . ?
C8 C6 C7 118.7(4) . . ?
C8 C6 C5 120.3(4) . . ?
C7 C6 C5 121.1(4) . . ?
C8 C7 C6 120.5(4) 2_764 . ?
C6 C8 C7 120.8(4) . 2_764 ?
O20 C20 C21 130.6(13) . . ?
O30 C30 C31 110.9(19) . . ?

loop_
_geom_bond_atom_site_label_1
_geom_bond_atom_site_label_2
_geom_bond_distance
_geom_bond_site_symmetry_2
_geom_bond_publ_flag
Cu N1A 1.990(4) . y
Cu O1 1.993(3) . y
Cu N2B 2.002(4) . y
Cu N2A 2.053(4) . y
Cu N1B 2.188(4) . y
N1A C1A 1.329(6) . ?
N1A C12A 1.367(6) . ?
C1A C2A 1.402(7) . ?
C2A C3A 1.361(8) . ?
C3A C4A 1.406(7) . ?
C4A C12A 1.395(6) . ?
C4A C5A 1.432(7) . ?
C5A C6A 1.345(8) . ?
C6A C7A 1.437(8) . ?
C7A C11A 1.398(6) . ?
C7A C8A 1.414(8) . ?
C8A C9A 1.364(8) . ?
C9A C10A 1.396(7) . ?
C10A N2A 1.320(6) . ?
N2A C11A 1.360(6) . ?
C11A C12A 1.429(7) . ?
N1B C1B 1.322(6) . ?
N1B C12B 1.357(6) . ?
C1B C2B 1.404(7) . ?
C2B C3B 1.350(8) . ?
C3B C4B 1.414(8) . ?
C4B C12B 1.401(6) . ?
C4B C5B 1.429(7) . ?
C5B C6B 1.340(8) . ?
C6B C7B 1.430(7) . ?
C7B C8B 1.402(7) . ?
C7B C11B 1.411(6) . ?
C8B C9B 1.370(7) . ?
C9B C10B 1.402(7) . ?
C10B N2B 1.328(6) . ?
N2B C11B 1.359(6) . ?
C11B C12B 1.430(6) . ?
O1 C1 1.268(5) . ?
O2 C1 1.254(5) . ?
C1 C2 1.498(6) . ?
C2 C3 1.396(6) . ?
C2 C4 1.397(6) . ?
C3 C4 1.372(6) 2_666 ?
C4 C3 1.372(6) 2_666 ?
O3 C5 1.251(6) . ?
O4 C5 1.247(6) . ?
C5 C6 1.517(6) . ?
C6 C8 1.379(6) . ?
C6 C7 1.396(6) . ?
C7 C8 1.382(6) 2_764 ?
C8 C7 1.381(6) 2_764 ?
O20 C20 1.382(13) . ?
C20 C21 1.441(17) . ?
O30 C30 1.41(2) . ?
C30 C31 1.43(2) . ?
O30' C30' 1.45(2) . ?

loop_
_geom_hbond_atom_site_label_D
_geom_hbond_atom_site_label_H
_geom_hbond_atom_site_label_A
_geom_hbond_distance_DH
_geom_hbond_distance_HA
_geom_hbond_distance_DA
_geom_hbond_angle_DHA
_geom_hbond_site_symmetry_A
O1W H1WA O2W 0.823(19) 1.94(2) 2.758(6) 170(6) .
O1W H1WA O20 0.823(19) 1.94(2) 2.758(6) 170(6) .
O1W H1WB O2 0.816(19) 1.92(2) 2.730(5) 172(6) 1_554
O3W H3WA O3 0.82(2) 1.97(3) 2.778(5) 167(6) 1_566
O3W H3WB O7W 0.83(2) 1.92(2) 2.737(8) 169(7) .
O4W H4WA O1W 0.84(2) 1.96(2) 2.795(6) 173(7) 1_556
O4W H4WB O3 0.83(2) 2.01(3) 2.811(5) 161(6) 2_765
O5W H5WA O4W 0.84(2) 1.91(3) 2.727(6) 164(8) 2_776
O5W H5WB O1W 0.84(2) 1.96(3) 2.788(6) 170(8) 1_556
O6W H6WA O4 0.85 1.89 2.740(6) 179.2 .
O6W H6WB O3W 0.85 1.92 2.761(7) 179.2 2_776
O7W H7WB O2W' 0.83(2) 2.31(10) 2.753(19) 114(9) 2_776
O7W H7WB O2W' 0.83(2) 2.11(7) 2.840(19) 146(10) 1_556
O7W H7WA O5W 0.84(2) 1.88(2) 2.725(8) 176(10) .
O20 H20 O4 0.86 1.90 2.763(6) 179.6 .
O2W H2WA O4 0.86 1.90 2.763(6) 179.6 .
O2W H2WB O2W' 0.85 2.28 3.070(18) 155.5 .
